data_2232574
loop_
_publ_author_name
'Velmurugan, R.'
'Sekar, M.'
'Vijayasankar, A. V.'
'Ramesh, P.'
'Ponnuswamy, M. N.'

_publ_section_title
;
 6-Bromo-2-(3-phenylallylidene)-2,3,4,9-tetrahydro-1<i>H</i>-carbazol-1-one
;
_journal_coeditor_code BT5677
_journal_issue 12
_journal_name_full 'Acta Crystallographica Section E'
_journal_page_first o3269
_journal_paper_doi 10.1107/S1600536811046563
_journal_volume 67
_journal_year 2011
_chemical_formula_iupac 'C21 H16 Br N O'
_chemical_formula_moiety 'C21 H16 Br N O'
_chemical_formula_sum 'C21 H16 Br N O'
_chemical_formula_weight 378.26
_chemical_name_systematic
;
6-Bromo-2-(3-phenylallylidene)-2,3,4,9-tetrahydro-1<i>H</i>-carbazol-1-one
;
_space_group_IT_number 14
_symmetry_cell_setting monoclinic
_symmetry_space_group_name_Hall '-P 2ybc'
_symmetry_space_group_name_H-M 'P 1 21/c 1'
_atom_sites_solution_hydrogens geom
_atom_sites_solution_primary direct
_atom_sites_solution_secondary difmap
_audit_creation_method SHELXL-97
_cell_angle_alpha 90.00
_cell_angle_beta 92.226(2)
_cell_angle_gamma 90.00
_cell_formula_units_Z 4
_cell_length_a 17.3682(7)
_cell_length_b 14.9974(8)
_cell_length_c 6.6861(3)
_cell_measurement_reflns_used 2134
_cell_measurement_temperature 293(2)
_cell_measurement_theta_max 28.34
_cell_measurement_theta_min 1.17
_cell_volume 1740.27(14)
_computing_cell_refinement 'SAINT-Plus (Bruker, 1998)'
_computing_data_collection 'SMART (Bruker, 1998)'
_computing_data_reduction 'SAINT-Plus (Bruker, 1998)'
_computing_molecular_graphics 'ORTEP-3 (Farrugia, 1997)'
_computing_publication_material 'SHELXL97 (Sheldrick, 2008) and PLATON (Spek, 2009)'
_computing_structure_refinement 'SHELXL97 (Sheldrick, 2008)'
_computing_structure_solution 'SHELXS97 (Sheldrick, 2008)'
_diffrn_ambient_temperature 293(2)
_diffrn_measured_fraction_theta_full 1.000
_diffrn_measured_fraction_theta_max 0.998
_diffrn_measurement_device_type 'Bruker SMART APEX CCD detector'
_diffrn_measurement_method '\w scans'
_diffrn_radiation_monochromator graphite
_diffrn_radiation_source 'fine-focus sealed tube'
_diffrn_radiation_type MoK\a
_diffrn_radiation_wavelength 0.71073
_diffrn_reflns_av_R_equivalents 0.0436
_diffrn_reflns_av_sigmaI/netI 0.0474
_diffrn_reflns_limit_h_max 23
_diffrn_reflns_limit_h_min -23
_diffrn_reflns_limit_k_max 20
_diffrn_reflns_limit_k_min -18
_diffrn_reflns_limit_l_max 8
_diffrn_reflns_limit_l_min -8
_diffrn_reflns_number 16684
_diffrn_reflns_theta_full 25.00
_diffrn_reflns_theta_max 28.34
_diffrn_reflns_theta_min 1.17
_exptl_absorpt_coefficient_mu 2.368
_exptl_absorpt_correction_T_max 0.685
_exptl_absorpt_correction_T_min 0.629
_exptl_absorpt_correction_type multi-scan
_exptl_absorpt_process_details '(SADABS; Bruker, 1998)'
_exptl_crystal_colour Yellow
_exptl_crystal_density_diffrn 1.444
_exptl_crystal_density_method 'not measured'
_exptl_crystal_description Block
_exptl_crystal_F_000 768
_exptl_crystal_size_max 0.20
_exptl_crystal_size_mid 0.17
_exptl_crystal_size_min 0.16
_refine_diff_density_max 0.459
_refine_diff_density_min -0.552
_refine_ls_extinction_method none
_refine_ls_goodness_of_fit_ref 0.974
_refine_ls_hydrogen_treatment mixed
_refine_ls_matrix_type full
_refine_ls_number_parameters 231
_refine_ls_number_reflns 4319
_refine_ls_number_restraints 0
_refine_ls_restrained_S_all 0.974
_refine_ls_R_factor_all 0.1106
_refine_ls_R_factor_gt 0.0441
_refine_ls_shift/su_max 0.000
_refine_ls_shift/su_mean 0.000
_refine_ls_structure_factor_coef Fsqd
_refine_ls_weighting_details 'calc w=1/[\s^2^(Fo^2^)+(0.0592P)^2^+0.6068P] where P=(Fo^2^+2Fc^2^)/3'
_refine_ls_weighting_scheme calc
_refine_ls_wR_factor_gt 0.1076
_refine_ls_wR_factor_ref 0.1365
_reflns_number_gt 2158
_reflns_number_total 4319
_reflns_threshold_expression I>2sigma(I)
_cod_data_source_file bt5677.cif
_cod_data_source_block I
_cod_original_sg_symbol_H-M ' P 21/c'
_cod_database_code 2232574
_cod_database_fobs_code 2232574

loop_
_symmetry_equiv_pos_as_xyz
'x, y, z'
'-x, y+1/2, -z+1/2'
'-x, -y, -z'
'x, -y-1/2, z-1/2'

loop_
_atom_site_type_symbol
_atom_site_label
_atom_site_fract_x
_atom_site_fract_y
_atom_site_fract_z
_atom_site_U_iso_or_equiv
_atom_site_adp_type
_atom_site_calc_flag
_atom_site_refinement_flags
_atom_site_occupancy
_atom_site_symmetry_multiplicity
_atom_site_disorder_assembly
_atom_site_disorder_group
Br Br1 0.39020(2) 0.32240(3) 0.51370(6) 0.1026(2) Uani d . 1 1 . .
O O1 -0.08065(12) 0.45133(15) 0.1631(3) 0.0688(6) Uani d . 1 1 . .
N N1 0.08292(14) 0.42507(17) 0.1535(3) 0.0552(6) Uani d . 1 1 A .
H H1 0.0713(17) 0.458(2) 0.059(4) 0.067(9) Uiso d . 1 1 . .
C C2 0.15712(17) 0.40282(18) 0.2075(4) 0.0528(7) Uani d . 1 1 . .
C C3 0.22410(18) 0.4135(2) 0.1039(4) 0.0641(8) Uani d . 1 1 . .
H H3 0.2229 0.4378 -0.0242 0.077 Uiso calc R 1 1 . .
C C4 0.29216(19) 0.3873(2) 0.1963(5) 0.0675(8) Uani d . 1 1 . .
H H4 0.3381 0.3937 0.1306 0.081 Uiso calc R 1 1 . .
C C5 0.2929(2) 0.3509(2) 0.3901(5) 0.0692(9) Uani d . 1 1 . .
C C6 0.22789(19) 0.3375(2) 0.4921(4) 0.0622(8) Uani d . 1 1 . .
H H6 0.2299 0.3118 0.6187 0.075 Uiso calc R 1 1 . .
C C7 0.15750(17) 0.36386(18) 0.4003(4) 0.0505(7) Uani d . 1 1 . .
C C8 0.08023(17) 0.36309(18) 0.4592(3) 0.0485(6) Uani d . 1 1 A .
C C9 0.04470(19) 0.3290(2) 0.6440(4) 0.0658(8) Uani d . 1 1 . .
H H9A 0.0487 0.2645 0.6453 0.079 Uiso calc PR 0.61(2) 1 A 1
H H9B 0.0743 0.3513 0.7595 0.079 Uiso calc PR 0.61(2) 1 A 1
H H9C 0.0547 0.3712 0.7519 0.079 Uiso calc PR 0.39(2) 1 A 2
H H9D 0.0691 0.2730 0.6823 0.079 Uiso calc PR 0.39(2) 1 A 2
C C11 -0.08446(18) 0.38062(19) 0.4825(4) 0.0538(7) Uani d . 1 1 . .
C C12 -0.04532(17) 0.41447(18) 0.3044(3) 0.0506(7) Uani d . 1 1 A .
C C13 0.03659(16) 0.40161(17) 0.3067(3) 0.0477(6) Uani d . 1 1 . .
C C14 -0.15949(18) 0.3978(2) 0.4961(4) 0.0586(7) Uani d . 1 1 A .
H H14 -0.1826 0.4283 0.3886 0.070 Uiso calc R 1 1 . .
C C15 -0.20892(18) 0.3753(2) 0.6550(4) 0.0631(8) Uani d . 1 1 . .
H H15 -0.1887 0.3416 0.7613 0.076 Uiso calc R 1 1 A .
C C16 -0.28207(19) 0.4001(2) 0.6583(4) 0.0676(8) Uani d . 1 1 A .
H H16 -0.3011 0.4311 0.5464 0.081 Uiso calc R 1 1 . .
C C17 -0.33642(18) 0.3850(2) 0.8155(5) 0.0658(8) Uani d . 1 1 . .
C C18 -0.3143(2) 0.3524(2) 1.0019(5) 0.0780(10) Uani d . 1 1 A .
H H18 -0.2625 0.3403 1.0313 0.094 Uiso calc R 1 1 . .
C C19 -0.3677(3) 0.3376(3) 1.1451(6) 0.0984(13) Uani d . 1 1 . .
H H19 -0.3521 0.3145 1.2692 0.118 Uiso calc R 1 1 A .
C C20 -0.4435(3) 0.3568(3) 1.1050(8) 0.1123(16) Uani d . 1 1 A .
H H20 -0.4795 0.3470 1.2019 0.135 Uiso calc R 1 1 . .
C C21 -0.4661(2) 0.3902(4) 0.9231(8) 0.1155(16) Uani d . 1 1 . .
H H21 -0.5178 0.4033 0.8962 0.139 Uiso calc R 1 1 A .
C C22 -0.4137(2) 0.4048(3) 0.7794(6) 0.0882(11) Uani d . 1 1 A .
H H22 -0.4300 0.4282 0.6561 0.106 Uiso calc R 1 1 . .
C C10A -0.0342(11) 0.3529(15) 0.665(2) 0.058(4) Uani d P 0.39(2) 1 A 1
H H10A -0.0353 0.4016 0.7602 0.069 Uiso calc PR 0.39(2) 1 A 1
H H10B -0.0594 0.3026 0.7258 0.069 Uiso calc PR 0.39(2) 1 A 1
C C10B -0.0401(7) 0.3148(9) 0.6188(17) 0.059(2) Uani d P 0.61(2) 1 A 2
H H10C -0.0619 0.3169 0.7501 0.071 Uiso calc PR 0.61(2) 1 A 2
H H10D -0.0487 0.2551 0.5663 0.071 Uiso calc PR 0.61(2) 1 A 2

loop_
_atom_site_aniso_label
_atom_site_aniso_U_11
_atom_site_aniso_U_22
_atom_site_aniso_U_33
_atom_site_aniso_U_12
_atom_site_aniso_U_13
_atom_site_aniso_U_23
Br1 0.0700(3) 0.1349(5) 0.1014(3) -0.0016(2) -0.0135(2) 0.0210(2)
O1 0.0752(13) 0.0818(16) 0.0491(10) 0.0044(11) -0.0026(9) 0.0253(10)
N1 0.0740(16) 0.0542(16) 0.0373(11) 0.0027(13) 0.0008(11) 0.0120(11)
C2 0.0742(19) 0.0405(16) 0.0434(13) 0.0007(14) -0.0004(13) 0.0012(12)
C3 0.082(2) 0.060(2) 0.0505(15) -0.0032(17) 0.0076(15) 0.0044(14)
C4 0.071(2) 0.064(2) 0.0688(19) -0.0054(17) 0.0094(15) 0.0014(16)
C5 0.073(2) 0.064(2) 0.070(2) -0.0028(16) -0.0075(17) 0.0020(16)
C6 0.074(2) 0.062(2) 0.0499(15) -0.0001(16) -0.0078(14) 0.0063(14)
C7 0.0710(18) 0.0384(16) 0.0417(13) -0.0026(13) -0.0026(12) 0.0030(11)
C8 0.0729(18) 0.0351(15) 0.0372(12) -0.0008(13) -0.0034(12) -0.0007(11)
C9 0.082(2) 0.071(2) 0.0438(15) -0.0037(18) -0.0009(14) 0.0188(14)
C11 0.0754(19) 0.0448(17) 0.0409(13) 0.0034(15) 0.0012(12) 0.0033(12)
C12 0.0739(18) 0.0415(16) 0.0363(12) 0.0008(14) 0.0002(12) 0.0021(11)
C13 0.0715(18) 0.0374(15) 0.0343(12) -0.0006(13) 0.0028(12) 0.0011(11)
C14 0.075(2) 0.0493(18) 0.0510(15) 0.0002(15) -0.0005(14) 0.0049(13)
C15 0.074(2) 0.061(2) 0.0544(16) -0.0034(16) 0.0019(14) 0.0079(14)
C16 0.076(2) 0.064(2) 0.0621(18) -0.0054(17) -0.0012(15) 0.0070(15)
C17 0.069(2) 0.056(2) 0.0716(19) -0.0089(16) 0.0036(16) -0.0021(16)
C18 0.086(2) 0.075(2) 0.074(2) -0.0008(19) 0.0086(18) 0.0047(18)
C19 0.132(4) 0.091(3) 0.074(2) -0.016(3) 0.019(3) 0.006(2)
C20 0.105(4) 0.130(4) 0.105(3) -0.033(3) 0.037(3) -0.021(3)
C21 0.070(2) 0.158(5) 0.119(4) -0.018(3) 0.014(3) -0.026(3)
C22 0.073(2) 0.100(3) 0.091(2) -0.006(2) -0.001(2) -0.005(2)
C10A 0.084(7) 0.049(10) 0.041(6) 0.023(8) 0.017(5) 0.013(5)
C10B 0.088(4) 0.048(6) 0.042(4) 0.006(5) 0.009(3) 0.010(3)

loop_
_atom_type_symbol
_atom_type_description
_atom_type_scat_dispersion_real
_atom_type_scat_dispersion_imag
_atom_type_scat_source
C C 0.0033 0.0016 'International Tables Vol C Tables 4.2.6.8 and 6.1.1.4'
H H 0.0000 0.0000 'International Tables Vol C Tables 4.2.6.8 and 6.1.1.4'
N N 0.0061 0.0033 'International Tables Vol C Tables 4.2.6.8 and 6.1.1.4'
O O 0.0106 0.0060 'International Tables Vol C Tables 4.2.6.8 and 6.1.1.4'
Br Br -0.2901 2.4595 'International Tables Vol C Tables 4.2.6.8 and 6.1.1.4'

loop_
_geom_angle_atom_site_label_1
_geom_angle_atom_site_label_2
_geom_angle_atom_site_label_3
_geom_angle
C2 N1 C13 108.3(2)
C2 N1 H1 123(2)
C13 N1 H1 127(2)
N1 C2 C3 129.9(2)
N1 C2 C7 108.2(2)
C3 C2 C7 121.9(3)
C4 C3 C2 117.9(3)
C4 C3 H3 121.1
C2 C3 H3 121.1
C3 C4 C5 120.3(3)
C3 C4 H4 119.9
C5 C4 H4 119.9
C6 C5 C4 122.8(3)
C6 C5 Br1 119.5(2)
C4 C5 Br1 117.7(3)
C5 C6 C7 117.9(3)
C5 C6 H6 121.1
C7 C6 H6 121.1
C6 C7 C8 134.2(2)
C6 C7 C2 119.2(3)
C8 C7 C2 106.6(2)
C13 C8 C7 107.0(2)
C13 C8 C9 121.6(3)
C7 C8 C9 131.4(2)
C10A C9 C8 115.1(6)
C10A C9 C10B 25.8(6)
C8 C9 C10B 113.2(4)
C10A C9 H9A 108.5
C8 C9 H9A 108.5
C10B C9 H9A 85.8
C10A C9 H9B 108.5
C8 C9 H9B 108.5
C10B C9 H9B 129.1
H9A C9 H9B 107.5
C10A C9 H9C 84.7
C8 C9 H9C 108.9
C10B C9 H9C 108.9
H9A C9 H9C 129.3
H9B C9 H9C 27.1
C10A C9 H9D 127.0
C8 C9 H9D 108.9
C10B C9 H9D 108.9
H9A C9 H9D 26.4
H9B C9 H9D 82.8
H9C C9 H9D 107.8
C14 C11 C12 117.9(2)
C14 C11 C10B 123.6(5)
C12 C11 C10B 117.6(5)
C14 C11 C10A 121.7(6)
C12 C11 C10A 117.9(7)
C10B C11 C10A 24.7(5)
O1 C12 C13 122.0(2)
O1 C12 C11 122.5(3)
C13 C12 C11 115.5(2)
N1 C13 C8 109.8(2)
N1 C13 C12 124.6(2)
C8 C13 C12 125.6(2)
C11 C14 C15 128.3(3)
C11 C14 H14 115.8
C15 C14 H14 115.8
C16 C15 C14 123.3(3)
C16 C15 H15 118.3
C14 C15 H15 118.3
C15 C16 C17 128.1(3)
C15 C16 H16 116.0
C17 C16 H16 116.0
C18 C17 C22 117.9(3)
C18 C17 C16 122.7(3)
C22 C17 C16 119.4(3)
C19 C18 C17 120.9(4)
C19 C18 H18 119.6
C17 C18 H18 119.6
C20 C19 C18 120.1(4)
C20 C19 H19 120.0
C18 C19 H19 120.0
C21 C20 C19 119.8(4)
C21 C20 H20 120.1
C19 C20 H20 120.1
C20 C21 C22 120.7(4)
C20 C21 H21 119.6
C22 C21 H21 119.6
C21 C22 C17 120.7(4)
C21 C22 H22 119.7
C17 C22 H22 119.7
C9 C10A C11 120.7(9)
C9 C10A H10A 107.2
C11 C10A H10A 107.2
C9 C10A H10B 107.2
C11 C10A H10B 107.2
H10A C10A H10B 106.8
C9 C10B C11 116.5(7)
C9 C10B H10C 108.2
C11 C10B H10C 108.2
C9 C10B H10D 108.2
C11 C10B H10D 108.2
H10C C10B H10D 107.3

loop_
_geom_bond_atom_site_label_1
_geom_bond_atom_site_label_2
_geom_bond_distance
Br1 C5 1.900(3)
O1 C12 1.237(3)
N1 C2 1.366(4)
N1 C13 1.373(3)
N1 H1 0.82(3)
C2 C3 1.386(4)
C2 C7 1.415(4)
C3 C4 1.370(4)
C3 H3 0.9300
C4 C5 1.406(4)
C4 H4 0.9300
C5 C6 1.357(5)
C6 C7 1.403(4)
C6 H6 0.9300
C7 C8 1.413(4)
C8 C13 1.374(4)
C8 C9 1.492(4)
C9 C10A 1.429(17)
C9 C10B 1.491(12)
C9 H9A 0.9700
C9 H9B 0.9700
C9 H9C 0.9700
C9 H9D 0.9700
C11 C14 1.335(4)
C11 C12 1.483(4)
C11 C10B 1.532(11)
C11 C10A 1.529(16)
C12 C13 1.435(4)
C14 C15 1.432(4)
C14 H14 0.9300
C15 C16 1.325(4)
C15 H15 0.9300
C16 C17 1.458(4)
C16 H16 0.9300
C17 C18 1.379(4)
C17 C22 1.387(4)
C18 C19 1.377(5)
C18 H18 0.9300
C19 C20 1.363(6)
C19 H19 0.9300
C20 C21 1.359(6)
C20 H20 0.9300
C21 C22 1.366(5)
C21 H21 0.9300
C22 H22 0.9300
C10A H10A 0.9700
C10A H10B 0.9700
C10B H10C 0.9700
C10B H10D 0.9700

loop_
_geom_hbond_atom_site_label_D
_geom_hbond_atom_site_label_H
_geom_hbond_atom_site_label_A
_geom_hbond_site_symmetry_A
_geom_hbond_distance_DH
_geom_hbond_distance_HA
_geom_hbond_distance_DA
_geom_hbond_angle_DHA
N1 H1 O1 3_565 0.82(3) 2.02(3) 2.813(3) 161(3)

loop_
_geom_torsion_atom_site_label_1
_geom_torsion_atom_site_label_2
_geom_torsion_atom_site_label_3
_geom_torsion_atom_site_label_4
_geom_torsion
C13 N1 C2 C3 -179.7(3)
C13 N1 C2 C7 0.2(3)
N1 C2 C3 C4 178.2(3)
C7 C2 C3 C4 -1.8(4)
C2 C3 C4 C5 0.0(5)
C3 C4 C5 C6 1.8(5)
C3 C4 C5 Br1 -176.5(2)
C4 C5 C6 C7 -1.8(5)
Br1 C5 C6 C7 176.6(2)
C5 C6 C7 C8 -178.1(3)
C5 C6 C7 C2 0.0(4)
N1 C2 C7 C6 -178.1(3)
C3 C2 C7 C6 1.8(4)
N1 C2 C7 C8 0.4(3)
C3 C2 C7 C8 -179.6(3)
C6 C7 C8 C13 177.4(3)
C2 C7 C8 C13 -0.9(3)
C6 C7 C8 C9 -3.1(5)
C2 C7 C8 C9 178.7(3)
C13 C8 C9 C10A -10.2(12)
C7 C8 C9 C10A 170.3(12)
C13 C8 C9 C10B 18.1(7)
C7 C8 C9 C10B -161.4(7)
C14 C11 C12 O1 -5.8(4)
C10B C11 C12 O1 163.7(6)
C10A C11 C12 O1 -168.3(10)
C14 C11 C12 C13 174.2(3)
C10B C11 C12 C13 -16.3(7)
C10A C11 C12 C13 11.7(11)
C2 N1 C13 C8 -0.8(3)
C2 N1 C13 C12 -179.8(3)
C7 C8 C13 N1 1.0(3)
C9 C8 C13 N1 -178.6(3)
C7 C8 C13 C12 -179.9(3)
C9 C8 C13 C12 0.5(4)
O1 C12 C13 N1 -2.5(4)
C11 C12 C13 N1 177.5(2)
O1 C12 C13 C8 178.6(3)
C11 C12 C13 C8 -1.5(4)
C12 C11 C14 C15 -177.5(3)
C10B C11 C14 C15 13.7(8)
C10A C11 C14 C15 -15.7(12)
C11 C14 C15 C16 176.1(3)
C14 C15 C16 C17 -176.8(3)
C15 C16 C17 C18 10.0(6)
C15 C16 C17 C22 -170.7(4)
C22 C17 C18 C19 1.9(5)
C16 C17 C18 C19 -178.8(3)
C17 C18 C19 C20 -1.3(6)
C18 C19 C20 C21 0.3(7)
C19 C20 C21 C22 0.1(8)
C20 C21 C22 C17 0.6(7)
C18 C17 C22 C21 -1.5(6)
C16 C17 C22 C21 179.2(4)
C8 C9 C10A C11 21(2)
C10B C9 C10A C11 -71(2)
C14 C11 C10A C9 175.7(12)
C12 C11 C10A C9 -22(2)
C10B C11 C10A C9 73.4(19)
C10A C9 C10B C11 65.1(18)
C8 C9 C10B C11 -34.9(12)
C14 C11 C10B C9 -155.8(6)
C12 C11 C10B C9 35.4(12)
C10A C11 C10B C9 -62(2)
